data_4300320
loop_
_publ_author_name
'Sydora, Orson L.'
'Wolczanski, Peter T.'
'Lobkovsky, Emil B.'
'Buda, Corneliu'
'Cundari, Thomas R.'

_publ_section_title
;
 Low-Coordinate Chromium Siloxides: The "Box" [Cr(\m-Cl)(\m-OSitBu3)]4,
 Distorted Trigonal [(tBu3SiO)3Cr][Na(benzene)] and
 [(tBu3SiO)3Cr][Na(dibenzo-18-c-6)], and Trigonal (tBu3SiO)3Cr
;
_journal_coden_ASTM INOCAJ
_journal_issue 8
_journal_name_full 'Inorganic Chemistry'
_journal_page_first 2606
_journal_page_last 2618
_journal_paper_doi 10.1021/ic0488334
_journal_volume 44
_journal_year 2005
_chemical_formula_sum 'C66.5 H115.5 Cr Na O9 Si3'
_chemical_formula_weight 1218.35
_space_group_IT_number 14
_symmetry_cell_setting monoclinic
_symmetry_space_group_name_Hall '-P 2yn'
_symmetry_space_group_name_H-M 'P 1 21/n 1'
_cell_angle_alpha 90.00
_cell_angle_beta 114.744(3)
_cell_angle_gamma 90.00
_cell_formula_units_Z 8
_cell_length_a 29.194(7)
_cell_length_b 17.917(4)
_cell_length_c 30.123(7)
_cell_measurement_temperature 173(2)
_cell_volume 14310(6)
_diffrn_ambient_temperature 173(2)
_exptl_crystal_density_diffrn 1.131
_cod_duplicate_entry 4300963
_cod_depositor_comments
;
The following automatic conversions were performed:
'_symmetry_cell_setting' value 'Monoclinic' changed to 'monoclinic'
according to '/home/saulius/struct/CIF-dictionaries/cif_core.dic'
dictionary named 'cif_core.dic' version 2.4.1 from 2010-06-29.

Automatic conversion script
Id: cif_fix_enum 1527 2010-12-29 10:47:43Z saulius 
;
_cod_original_sg_symbol_H-M 'P 21/n'
_cod_original_formula_sum 'C66.50 H115.50 Cr Na O9 Si3'
_cod_database_code 4300320

loop_
_symmetry_equiv_pos_as_xyz
'x, y, z'
'-x+1/2, y+1/2, -z+1/2'
'-x, -y, -z'
'x-1/2, -y-1/2, z-1/2'

loop_
_atom_site_label
_atom_site_type_symbol
_atom_site_fract_x
_atom_site_fract_y
_atom_site_fract_z
_atom_site_U_iso_or_equiv
_atom_site_adp_type
_atom_site_occupancy
_atom_site_symmetry_multiplicity
_atom_site_calc_flag
_atom_site_refinement_flags
_atom_site_disorder_assembly
_atom_site_disorder_group
Cr1 Cr 0.737393(17) 0.76528(3) 0.123323(17) 0.03134(15) Uani 1 1 d . . .
Si1 Si 0.70506(3) 0.76349(6) 0.22315(3) 0.0419(3) Uani 1 1 d . . .
Si2 Si 0.74491(3) 0.59872(5) 0.07150(3) 0.0399(3) Uani 1 1 d . . .
Si3 Si 0.79163(4) 0.91422(5) 0.09574(4) 0.0461(3) Uani 1 1 d . . .
O1 O 0.71733(8) 0.77036(13) 0.17635(8) 0.0506(8) Uani 1 1 d . A .
O2 O 0.72632(8) 0.67292(12) 0.08904(8) 0.0516(8) Uani 1 1 d . . .
O3 O 0.76119(8) 0.83750(12) 0.08970(8) 0.0486(7) Uani 1 1 d . . .
C1 C 0.68202(18) 0.8639(3) 0.23396(18) 0.069(2) Uani 0.704(4) 1 d PD A 1
C4 C 0.72741(19) 0.9173(3) 0.2545(2) 0.091(2) Uani 0.704(4) 1 d PD A 1
H4A H 0.7161 0.9665 0.2600 0.136 Uiso 0.704(4) 1 calc PR A 1
H4B H 0.7426 0.9217 0.2311 0.136 Uiso 0.704(4) 1 calc PR A 1
H4C H 0.7525 0.8976 0.2855 0.136 Uiso 0.704(4) 1 calc PR A 1
C1M C 0.6495(4) 0.8325(5) 0.2181(3) 0.086(5) Uani 0.296(4) 1 d PD A 2
C4M C 0.5979(4) 0.7986(7) 0.1894(4) 0.126(7) Uiso 0.296(4) 1 d PD A 2
H4MA H 0.5718 0.8341 0.1880 0.189 Uiso 0.296(4) 1 calc PR A 2
H4MB H 0.5947 0.7526 0.2055 0.189 Uiso 0.296(4) 1 calc PR A 2
H4MC H 0.5938 0.7871 0.1562 0.189 Uiso 0.296(4) 1 calc PR A 2
C2 C 0.65547(14) 0.8577(3) 0.26958(14) 0.1040(18) Uani 1 1 d D . .
H2A H 0.6277 0.8913 0.2662 0.156 Uiso 1 1 calc R A 2
H2B H 0.6877 0.8839 0.2862 0.156 Uiso 1 1 calc R A 2
H2C H 0.6548 0.8139 0.2887 0.156 Uiso 1 1 calc R A 2
C3 C 0.64935(19) 0.8983(3) 0.18697(18) 0.131(2) Uani 1 1 d D . .
H3A H 0.6222 0.9326 0.1843 0.197 Uiso 1 1 calc R A 2
H3B H 0.6439 0.8808 0.1543 0.197 Uiso 1 1 calc R A 2
H3C H 0.6818 0.9242 0.2020 0.197 Uiso 1 1 calc R A 2
C5 C 0.76614(16) 0.7365(3) 0.27913(16) 0.0504(18) Uani 0.666(4) 1 d PD A 1
C7 C 0.7749(2) 0.6497(3) 0.2750(2) 0.088(3) Uani 0.666(4) 1 d PD A 1
H7A H 0.8056 0.6340 0.3029 0.132 Uiso 0.666(4) 1 calc PR A 1
H7B H 0.7784 0.6398 0.2446 0.132 Uiso 0.666(4) 1 calc PR A 1
H7C H 0.7460 0.6218 0.2749 0.132 Uiso 0.666(4) 1 calc PR A 1
C5M C 0.7682(3) 0.7849(5) 0.2851(3) 0.102(6) Uani 0.334(4) 1 d PD A 2
C7M C 0.7745(5) 0.8700(4) 0.2939(5) 0.180(10) Uani 0.334(4) 1 d PD A 2
H7MA H 0.8049 0.8798 0.3238 0.269 Uiso 0.334(4) 1 calc PR A 2
H7MB H 0.7450 0.8901 0.2974 0.269 Uiso 0.334(4) 1 calc PR A 2
H7MC H 0.7777 0.8940 0.2661 0.269 Uiso 0.334(4) 1 calc PR A 2
C6 C 0.76531(15) 0.7470(3) 0.32857(13) 0.0894(19) Uani 1 1 d D . .
H6A H 0.7977 0.7314 0.3542 0.134 Uiso 1 1 calc R A 1
H6B H 0.7382 0.7168 0.3304 0.134 Uiso 1 1 calc R A 1
H6C H 0.7595 0.7998 0.3331 0.134 Uiso 1 1 calc R A 1
C8 C 0.81207(14) 0.7638(3) 0.27556(16) 0.132(3) Uani 1 1 d D . .
H8A H 0.8418 0.7482 0.3046 0.199 Uiso 1 1 calc R A 1
H8B H 0.8111 0.8184 0.2734 0.199 Uiso 1 1 calc R A 1
H8C H 0.8139 0.7429 0.2463 0.199 Uiso 1 1 calc R A 1
C9 C 0.65259(19) 0.6906(3) 0.21042(16) 0.0584(19) Uani 0.678(4) 1 d PD A 1
C11 C 0.60008(19) 0.7256(3) 0.1756(2) 0.072(2) Uani 0.678(4) 1 d PD A 1
H11A H 0.5734 0.6885 0.1692 0.108 Uiso 0.678(4) 1 calc PR A 1
H11B H 0.6010 0.7406 0.1447 0.108 Uiso 0.678(4) 1 calc PR A 1
H11C H 0.5933 0.7694 0.1914 0.108 Uiso 0.678(4) 1 calc PR A 1
C9M C 0.6810(3) 0.6610(6) 0.2256(3) 0.058(4) Uani 0.322(4) 1 d PD A 2
C11M C 0.7272(3) 0.6071(6) 0.2476(4) 0.118(6) Uani 0.322(4) 1 d PD A 2
H11D H 0.7154 0.5564 0.2491 0.177 Uiso 0.322(4) 1 calc PR A 2
H11E H 0.7497 0.6238 0.2806 0.177 Uiso 0.322(4) 1 calc PR A 2
H11F H 0.7456 0.6074 0.2268 0.177 Uiso 0.322(4) 1 calc PR A 2
C10 C 0.65528(17) 0.6294(3) 0.17758(16) 0.116(2) Uani 1 1 d D . .
H10A H 0.6439 0.5788 0.1802 0.174 Uiso 1 1 calc R A 2
H10B H 0.6784 0.6274 0.1616 0.174 Uiso 1 1 calc R A 2
H10C H 0.6261 0.6605 0.1582 0.174 Uiso 1 1 calc R A 2
C12 C 0.64859(13) 0.6574(3) 0.25521(13) 0.0821(16) Uani 1 1 d D . .
H12A H 0.6376 0.6059 0.2558 0.123 Uiso 1 1 calc R A 2
H12B H 0.6190 0.6897 0.2398 0.123 Uiso 1 1 calc R A 2
H12C H 0.6687 0.6744 0.2887 0.123 Uiso 1 1 calc R A 2
C13 C 0.81155(15) 0.5721(3) 0.11719(15) 0.0770(16) Uani 1 1 d . . .
C14 C 0.82841(15) 0.4928(3) 0.11149(16) 0.0904(17) Uani 1 1 d . . .
H14A H 0.8628 0.4842 0.1363 0.136 Uiso 1 1 calc R . .
H14B H 0.8277 0.4872 0.0789 0.136 Uiso 1 1 calc R . .
H14C H 0.8055 0.4564 0.1157 0.136 Uiso 1 1 calc R . .
C15 C 0.85017(16) 0.6295(4) 0.11027(19) 0.122(2) Uani 1 1 d . . .
H15A H 0.8846 0.6173 0.1335 0.183 Uiso 1 1 calc R . .
H15B H 0.8419 0.6804 0.1163 0.183 Uiso 1 1 calc R . .
H15C H 0.8475 0.6258 0.0768 0.183 Uiso 1 1 calc R . .
C16 C 0.81773(17) 0.5847(4) 0.16886(15) 0.110(2) Uani 1 1 d . . .
H16A H 0.8521 0.5711 0.1917 0.165 Uiso 1 1 calc R . .
H16B H 0.7934 0.5537 0.1752 0.165 Uiso 1 1 calc R . .
H16C H 0.8117 0.6374 0.1733 0.165 Uiso 1 1 calc R . .
C17 C 0.69724(13) 0.5208(2) 0.06645(15) 0.0576(13) Uani 1 1 d . . .
C18 C 0.69785(16) 0.4533(2) 0.03466(18) 0.0837(17) Uani 1 1 d . . .
H18A H 0.6728 0.4165 0.0342 0.126 Uiso 1 1 calc R . .
H18B H 0.7314 0.4305 0.0484 0.126 Uiso 1 1 calc R . .
H18C H 0.6897 0.4702 0.0013 0.126 Uiso 1 1 calc R . .
C19 C 0.64469(14) 0.5512(3) 0.04987(18) 0.0788(17) Uani 1 1 d . . .
H19A H 0.6215 0.5104 0.0478 0.118 Uiso 1 1 calc R . .
H19B H 0.6342 0.5743 0.0176 0.118 Uiso 1 1 calc R . .
H19C H 0.6440 0.5886 0.0733 0.118 Uiso 1 1 calc R . .
C20 C 0.70872(16) 0.4863(3) 0.11818(16) 0.0870(17) Uani 1 1 d . . .
H20A H 0.6841 0.4471 0.1147 0.130 Uiso 1 1 calc R . .
H20B H 0.7065 0.5255 0.1399 0.130 Uiso 1 1 calc R . .
H20C H 0.7428 0.4650 0.1321 0.130 Uiso 1 1 calc R . .
C21 C 0.74332(15) 0.6183(2) 0.00772(14) 0.0696(14) Uani 1 1 d . . .
C22 C 0.76990(14) 0.5593(2) -0.01154(13) 0.0679(14) Uani 1 1 d . . .
H22A H 0.7670 0.5743 -0.0439 0.102 Uiso 1 1 calc R . .
H22B H 0.7538 0.5105 -0.0139 0.102 Uiso 1 1 calc R . .
H22C H 0.8056 0.5558 0.0111 0.102 Uiso 1 1 calc R . .
C23 C 0.68563(17) 0.6229(3) -0.03152(16) 0.0950(18) Uani 1 1 d . . .
H23A H 0.6844 0.6328 -0.0640 0.142 Uiso 1 1 calc R . .
H23B H 0.6685 0.6632 -0.0225 0.142 Uiso 1 1 calc R . .
H23C H 0.6687 0.5754 -0.0321 0.142 Uiso 1 1 calc R . .
C24 C 0.76401(19) 0.6936(2) 0.00549(17) 0.1108(17) Uani 1 1 d . . .
H24A H 0.7627 0.7017 -0.0272 0.166 Uiso 1 1 calc R . .
H24B H 0.7991 0.6967 0.0298 0.166 Uiso 1 1 calc R . .
H24C H 0.7439 0.7319 0.0124 0.166 Uiso 1 1 calc R . .
C25 C 0.82171(17) 0.9161(3) 0.04871(16) 0.0947(17) Uani 1 1 d . . .
C26 C 0.78513(18) 0.8895(3) -0.00055(15) 0.0915(18) Uani 1 1 d . . .
H26A H 0.8012 0.8908 -0.0233 0.137 Uiso 1 1 calc R . .
H26B H 0.7554 0.9221 -0.0127 0.137 Uiso 1 1 calc R . .
H26C H 0.7748 0.8383 0.0021 0.137 Uiso 1 1 calc R . .
C27 C 0.84013(19) 0.9962(3) 0.04214(18) 0.115(2) Uani 1 1 d . . .
H27A H 0.8549 0.9940 0.0183 0.172 Uiso 1 1 calc R . .
H27B H 0.8656 1.0139 0.0736 0.172 Uiso 1 1 calc R . .
H27C H 0.8114 1.0306 0.0304 0.172 Uiso 1 1 calc R . .
C28 C 0.86823(17) 0.8590(3) 0.0668(2) 0.120(2) Uani 1 1 d . . .
H28A H 0.8837 0.8591 0.0435 0.180 Uiso 1 1 calc R . .
H28B H 0.8562 0.8086 0.0689 0.180 Uiso 1 1 calc R . .
H28C H 0.8933 0.8743 0.0990 0.180 Uiso 1 1 calc R . .
C29 C 0.74546(16) 0.9941(2) 0.08526(18) 0.0774(17) Uani 1 1 d . . .
C30 C 0.7117(2) 1.0052(3) 0.0274(2) 0.129(3) Uani 1 1 d . . .
H30A H 0.6878 1.0461 0.0223 0.193 Uiso 1 1 calc R . .
H30B H 0.6932 0.9591 0.0135 0.193 Uiso 1 1 calc R . .
H30C H 0.7338 1.0172 0.0112 0.193 Uiso 1 1 calc R . .
C31 C 0.7682(2) 1.0720(2) 0.10344(19) 0.099(2) Uani 1 1 d . . .
H31A H 0.7410 1.1084 0.0963 0.148 Uiso 1 1 calc R . .
H31B H 0.7893 1.0869 0.0868 0.148 Uiso 1 1 calc R . .
H31C H 0.7889 1.0702 0.1388 0.148 Uiso 1 1 calc R . .
C32 C 0.70678(16) 0.9760(3) 0.10464(19) 0.0946(19) Uani 1 1 d . . .
H32A H 0.6835 1.0182 0.0986 0.142 Uiso 1 1 calc R . .
H32B H 0.7238 0.9666 0.1399 0.142 Uiso 1 1 calc R . .
H32C H 0.6878 0.9315 0.0881 0.142 Uiso 1 1 calc R . .
C33 C 0.84413(15) 0.9183(2) 0.16141(17) 0.0749(17) Uani 1 1 d . . .
C34 C 0.81964(17) 0.9337(3) 0.19835(15) 0.0903(19) Uani 1 1 d . . .
H34A H 0.8462 0.9358 0.2317 0.135 Uiso 1 1 calc R . .
H34B H 0.7960 0.8934 0.1960 0.135 Uiso 1 1 calc R . .
H34C H 0.8015 0.9813 0.1903 0.135 Uiso 1 1 calc R . .
C35 C 0.86795(18) 0.8421(3) 0.17758(18) 0.096(2) Uani 1 1 d . . .
H35A H 0.8945 0.8455 0.2109 0.144 Uiso 1 1 calc R . .
H35B H 0.8825 0.8251 0.1554 0.144 Uiso 1 1 calc R . .
H35C H 0.8422 0.8066 0.1769 0.144 Uiso 1 1 calc R . .
C36 C 0.88434(16) 0.9792(3) 0.17041(18) 0.093(2) Uani 1 1 d . . .
H36A H 0.9093 0.9770 0.2045 0.140 Uiso 1 1 calc R . .
H36B H 0.8681 1.0284 0.1638 0.140 Uiso 1 1 calc R . .
H36C H 0.9011 0.9710 0.1486 0.140 Uiso 1 1 calc R . .
Cr1B Cr 0.882816(17) 0.75041(3) -0.227430(18) 0.03214(15) Uani 1 1 d . . .
Si1B Si 0.90930(4) 0.90163(6) -0.28500(4) 0.0479(3) Uani 1 1 d . B .
Si2B Si 0.93373(4) 0.58052(5) -0.23153(4) 0.0492(3) Uani 1 1 d . C .
Si3B Si 0.78471(4) 0.75645(6) -0.19344(4) 0.0523(3) Uani 1 1 d . . .
O1B O 0.89802(11) 0.83414(15) -0.25703(10) 0.0835(10) Uani 1 1 d . . .
O2B O 0.92293(9) 0.66300(13) -0.21767(10) 0.0661(9) Uani 1 1 d . . .
O3B O 0.83665(9) 0.74139(17) -0.19849(9) 0.0734(9) Uani 1 1 d . G .
C1B C 0.92526(12) 0.9871(2) -0.24206(13) 0.0626(13) Uani 1 1 d D . .
C2B C 0.9175(3) 1.0589(3) -0.2740(2) 0.088(3) Uani 0.631(4) 1 d PD B 1
H2BA H 0.9255 1.1031 -0.2530 0.132 Uiso 0.631(4) 1 calc PR B 1
H2BB H 0.8824 1.0614 -0.2982 0.132 Uiso 0.631(4) 1 calc PR B 1
H2BC H 0.9399 1.0569 -0.2908 0.132 Uiso 0.631(4) 1 calc PR B 1
C3B C 0.9776(2) 0.9872(4) -0.2028(2) 0.076(3) Uani 0.631(4) 1 d PD B 1
H3BA H 0.9827 1.0321 -0.1827 0.114 Uiso 0.631(4) 1 calc PR B 1
H3BB H 1.0017 0.9869 -0.2176 0.114 Uiso 0.631(4) 1 calc PR B 1
H3BC H 0.9826 0.9428 -0.1823 0.114 Uiso 0.631(4) 1 calc PR B 1
C4B C 0.88581(19) 0.9900(5) -0.2217(2) 0.106(3) Uani 0.631(4) 1 d PD B 1
H4BA H 0.8925 1.0327 -0.1996 0.158 Uiso 0.631(4) 1 calc PR B 1
H4BB H 0.8871 0.9438 -0.2038 0.158 Uiso 0.631(4) 1 calc PR B 1
H4BC H 0.8523 0.9953 -0.2487 0.158 Uiso 0.631(4) 1 calc PR B 1
C2C C 0.9620(3) 1.0455(5) -0.2464(4) 0.109(5) Uani 0.369(4) 1 d PD B 2
H2CA H 0.9670 1.0857 -0.2228 0.163 Uiso 0.369(4) 1 calc PR B 2
H2CB H 0.9479 1.0663 -0.2796 0.163 Uiso 0.369(4) 1 calc PR B 2
H2CC H 0.9945 1.0217 -0.2397 0.163 Uiso 0.369(4) 1 calc PR B 2
C3C C 0.9586(4) 0.9474(5) -0.1910(3) 0.119(7) Uani 0.369(4) 1 d PD B 2
H3CA H 0.9699 0.9848 -0.1649 0.178 Uiso 0.369(4) 1 calc PR B 2
H3CB H 0.9880 0.9237 -0.1929 0.178 Uiso 0.369(4) 1 calc PR B 2
H3CC H 0.9383 0.9095 -0.1841 0.178 Uiso 0.369(4) 1 calc PR B 2
C4C C 0.8858(3) 1.0303(7) -0.2315(4) 0.101(6) Uani 0.369(4) 1 d PD B 2
H4CA H 0.9021 1.0717 -0.2092 0.152 Uiso 0.369(4) 1 calc PR B 2
H4CB H 0.8698 0.9969 -0.2164 0.152 Uiso 0.369(4) 1 calc PR B 2
H4CC H 0.8601 1.0500 -0.2622 0.152 Uiso 0.369(4) 1 calc PR B 2
C5B C 0.85097(16) 0.9167(4) -0.34550(18) 0.101(2) Uani 1 1 d . . .
C6B C 0.8564(3) 0.9540(5) -0.3836(2) 0.195(4) Uani 1 1 d . B .
H6BA H 0.8237 0.9564 -0.4119 0.293 Uiso 1 1 calc R . .
H6BB H 0.8805 0.9270 -0.3925 0.293 Uiso 1 1 calc R . .
H6BC H 0.8688 1.0047 -0.3731 0.293 Uiso 1 1 calc R . .
C7B C 0.8296(2) 0.8331(4) -0.3659(2) 0.151(3) Uani 1 1 d . B .
H7BA H 0.7998 0.8373 -0.3971 0.226 Uiso 1 1 calc R . .
H7BB H 0.8204 0.8073 -0.3421 0.226 Uiso 1 1 calc R . .
H7BC H 0.8558 0.8046 -0.3707 0.226 Uiso 1 1 calc R . .
C8B C 0.80629(18) 0.9502(4) -0.3369(2) 0.119(3) Uani 1 1 d . B .
H8BA H 0.7772 0.9570 -0.3683 0.178 Uiso 1 1 calc R . .
H8BB H 0.8163 0.9985 -0.3204 0.178 Uiso 1 1 calc R . .
H8BC H 0.7972 0.9161 -0.3164 0.178 Uiso 1 1 calc R . .
C9B C 0.96542(14) 0.8758(2) -0.29977(13) 0.0569(12) Uani 1 1 d . . .
C10B C 0.95028(18) 0.8112(3) -0.33801(17) 0.0932(18) Uani 1 1 d . B .
H10D H 0.9791 0.7984 -0.3452 0.140 Uiso 1 1 calc R . .
H10E H 0.9220 0.8273 -0.3681 0.140 Uiso 1 1 calc R . .
H10F H 0.9403 0.7674 -0.3247 0.140 Uiso 1 1 calc R . .
C11B C 1.00749(16) 0.8441(3) -0.25345(17) 0.0945(19) Uani 1 1 d . B .
H11G H 1.0364 0.8304 -0.2603 0.142 Uiso 1 1 calc R . .
H11H H 0.9951 0.7998 -0.2428 0.142 Uiso 1 1 calc R . .
H11I H 1.0179 0.8818 -0.2275 0.142 Uiso 1 1 calc R . .
C12B C 0.98714(16) 0.9384(3) -0.31940(17) 0.0988(17) Uani 1 1 d . B .
H12D H 1.0153 0.9191 -0.3257 0.148 Uiso 1 1 calc R . .
H12E H 0.9992 0.9788 -0.2953 0.148 Uiso 1 1 calc R . .
H12F H 0.9609 0.9577 -0.3499 0.148 Uiso 1 1 calc R . .
C13B C 0.88295(12) 0.55621(18) -0.29565(14) 0.0590(14) Uani 1 1 d D . .
C14B C 0.88877(16) 0.4805(2) -0.31508(16) 0.0661(17) Uani 0.892(5) 1 d PD C 1
H14D H 0.8616 0.4732 -0.3477 0.099 Uiso 0.892(5) 1 calc PR C 1
H14E H 0.8870 0.4414 -0.2931 0.099 Uiso 0.892(5) 1 calc PR C 1
H14F H 0.9214 0.4780 -0.3170 0.099 Uiso 0.892(5) 1 calc PR C 1
C15B C 0.83237(15) 0.5568(3) -0.2908(2) 0.145(3) Uani 0.892(5) 1 d PD C 1
H15D H 0.8048 0.5452 -0.3226 0.218 Uiso 0.892(5) 1 calc PR C 1
H15E H 0.8269 0.6062 -0.2800 0.218 Uiso 0.892(5) 1 calc PR C 1
H15F H 0.8333 0.5192 -0.2668 0.218 Uiso 0.892(5) 1 calc PR C 1
C16B C 0.8782(3) 0.6166(3) -0.33229(19) 0.152(4) Uani 0.892(5) 1 d PD C 1
H16D H 0.8520 0.6028 -0.3643 0.228 Uiso 0.892(5) 1 calc PR C 1
H16E H 0.9105 0.6225 -0.3346 0.228 Uiso 0.892(5) 1 calc PR C 1
H16F H 0.8691 0.6638 -0.3217 0.228 Uiso 0.892(5) 1 calc PR C 1
C14C C 0.8285(3) 0.5351(8) -0.3071(6) 0.106(17) Uiso 0.108(5) 1 d PD C 2
H14G H 0.8102 0.5255 -0.3422 0.158 Uiso 0.108(5) 1 calc PR C 2
H14H H 0.8122 0.5761 -0.2977 0.158 Uiso 0.108(5) 1 calc PR C 2
H14I H 0.8281 0.4900 -0.2889 0.158 Uiso 0.108(5) 1 calc PR C 2
C16C C 0.9016(4) 0.5172(7) -0.3290(5) 0.36(6) Uani 0.108(5) 1 d PD C 2
H16G H 0.8731 0.5074 -0.3604 0.547 Uiso 0.108(5) 1 calc PR C 2
H16H H 0.9175 0.4699 -0.3141 0.547 Uiso 0.108(5) 1 calc PR C 2
H16I H 0.9263 0.5489 -0.3341 0.547 Uiso 0.108(5) 1 calc PR C 2
C15C C 0.8806(7) 0.6418(5) -0.3080(9) 0.16(3) Uiso 0.108(5) 1 d PD C 2
H15G H 0.8552 0.6502 -0.3414 0.247 Uiso 0.108(5) 1 calc PR C 2
H15H H 0.9136 0.6584 -0.3053 0.247 Uiso 0.108(5) 1 calc PR C 2
H15I H 0.8715 0.6700 -0.2850 0.247 Uiso 0.108(5) 1 calc PR C 2
C17B C 0.99993(13) 0.5808(2) -0.23173(15) 0.0757(17) Uani 1 1 d D . .
C18B C 1.0224(2) 0.5025(3) -0.2324(2) 0.048(2) Uani 0.595(4) 1 d PD C 1
H18D H 1.0559 0.5082 -0.2323 0.072 Uiso 0.595(4) 1 calc PR C 1
H18E H 1.0002 0.4756 -0.2619 0.072 Uiso 0.595(4) 1 calc PR C 1
H18F H 1.0254 0.4744 -0.2034 0.072 Uiso 0.595(4) 1 calc PR C 1
C19B C 1.0396(2) 0.6284(3) -0.1952(2) 0.061(2) Uani 0.595(4) 1 d PD C 1
H19D H 1.0710 0.6233 -0.1994 0.091 Uiso 0.595(4) 1 calc PR C 1
H19E H 1.0453 0.6127 -0.1622 0.091 Uiso 0.595(4) 1 calc PR C 1
H19F H 1.0287 0.6807 -0.2001 0.091 Uiso 0.595(4) 1 calc PR C 1
C20B C 0.9966(2) 0.6149(4) -0.28452(19) 0.068(3) Uani 0.595(4) 1 d PD C 1
H20D H 1.0302 0.6150 -0.2842 0.102 Uiso 0.595(4) 1 calc PR C 1
H20E H 0.9835 0.6661 -0.2888 0.102 Uiso 0.595(4) 1 calc PR C 1
H20F H 0.9739 0.5838 -0.3115 0.102 Uiso 0.595(4) 1 calc PR C 1
C19C C 1.0317(4) 0.5821(5) -0.1721(2) 0.097(5) Uani 0.405(4) 1 d PD C 2
H19G H 1.0680 0.5823 -0.1639 0.145 Uiso 0.405(4) 1 calc PR C 2
H19H H 1.0233 0.5377 -0.1580 0.145 Uiso 0.405(4) 1 calc PR C 2
H19I H 1.0229 0.6270 -0.1588 0.145 Uiso 0.405(4) 1 calc PR C 2
C20C C 1.0067(3) 0.6576(4) -0.2455(4) 0.091(4) Uani 0.405(4) 1 d PD C 2
H20G H 1.0398 0.6621 -0.2463 0.136 Uiso 0.405(4) 1 calc PR C 2
H20H H 1.0045 0.6927 -0.2215 0.136 Uiso 0.405(4) 1 calc PR C 2
H20I H 0.9802 0.6690 -0.2780 0.136 Uiso 0.405(4) 1 calc PR C 2
C18C C 1.0171(4) 0.5165(4) -0.2497(3) 0.075(4) Uani 0.405(4) 1 d PD C 2
H18G H 1.0513 0.5258 -0.2470 0.112 Uiso 0.405(4) 1 calc PR C 2
H18H H 0.9943 0.5078 -0.2841 0.112 Uiso 0.405(4) 1 calc PR C 2
H18I H 1.0173 0.4725 -0.2303 0.112 Uiso 0.405(4) 1 calc PR C 2
C21B C 0.93367(15) 0.5126(2) -0.18181(15) 0.0872(17) Uani 1 1 d D . .
C22B C 0.93685(18) 0.4312(2) -0.19093(19) 0.0490(18) Uani 0.681(4) 1 d PD C 1
H22D H 0.9360 0.4025 -0.1636 0.074 Uiso 0.681(4) 1 calc PR C 1
H22E H 0.9684 0.4210 -0.1939 0.074 Uiso 0.681(4) 1 calc PR C 1
H22F H 0.9082 0.4169 -0.2213 0.074 Uiso 0.681(4) 1 calc PR C 1
C23B C 0.9867(3) 0.5271(4) -0.1345(2) 0.122(4) Uani 0.681(4) 1 d PD C 1
H23D H 0.9887 0.4945 -0.1077 0.184 Uiso 0.681(4) 1 calc PR C 1
H23E H 0.9885 0.5793 -0.1243 0.184 Uiso 0.681(4) 1 calc PR C 1
H23F H 1.0149 0.5161 -0.1431 0.184 Uiso 0.681(4) 1 calc PR C 1
C24B C 0.8955(2) 0.5353(4) -0.1651(3) 0.114(3) Uani 0.681(4) 1 d PD C 1
H24D H 0.8957 0.5007 -0.1399 0.171 Uiso 0.681(4) 1 calc PR C 1
H24E H 0.8623 0.5348 -0.1928 0.171 Uiso 0.681(4) 1 calc PR C 1
H24F H 0.9031 0.5859 -0.1515 0.171 Uiso 0.681(4) 1 calc PR C 1
C22C C 0.9739(4) 0.4633(7) -0.1480(8) 0.99(7) Uani 0.319(4) 1 d PD C 2
H22G H 0.9599 0.4306 -0.1307 1.486 Uiso 0.319(4) 1 calc PR C 2
H22H H 1.0009 0.4939 -0.1243 1.486 Uiso 0.319(4) 1 calc PR C 2
H22I H 0.9876 0.4329 -0.1667 1.486 Uiso 0.319(4) 1 calc PR C 2
C23C C 0.8817(4) 0.4687(6) -0.2030(4) 0.245(10) Uani 0.319(4) 1 d PD C 2
H23G H 0.8807 0.4345 -0.1780 0.367 Uiso 0.319(4) 1 calc PR C 2
H23H H 0.8786 0.4401 -0.2319 0.367 Uiso 0.319(4) 1 calc PR C 2
H23I H 0.8538 0.5043 -0.2121 0.367 Uiso 0.319(4) 1 calc PR C 2
C24C C 0.9207(4) 0.5698(5) -0.1485(4) 0.177(8) Uani 0.319(4) 1 d PD C 2
H24G H 0.9180 0.5429 -0.1213 0.265 Uiso 0.319(4) 1 calc PR C 2
H24H H 0.8885 0.5945 -0.1680 0.265 Uiso 0.319(4) 1 calc PR C 2
H24I H 0.9474 0.6074 -0.1355 0.265 Uiso 0.319(4) 1 calc PR C 2
C26B C 0.81112(19) 0.6216(3) -0.1345(2) 0.186(3) Uani 1 1 d D D 2
H26D H 0.7984 0.5771 -0.1244 0.279 Uiso 1 1 calc R D 2
H26E H 0.8310 0.6518 -0.1056 0.279 Uiso 1 1 calc R D 2
H26F H 0.8324 0.6065 -0.1508 0.279 Uiso 1 1 calc R D 2
C27B C 0.72756(12) 0.6768(3) -0.14914(14) 0.0848(16) Uani 1 1 d D D 2
H27D H 0.7209 0.6294 -0.1366 0.127 Uiso 1 1 calc R D 2
H27E H 0.6966 0.6943 -0.1762 0.127 Uiso 1 1 calc R D 2
H27F H 0.7388 0.7140 -0.1229 0.127 Uiso 1 1 calc R D 2
C30B C 0.83751(17) 0.8886(3) -0.1424(2) 0.151(3) Uani 1 1 d D E 2
H30D H 0.8351 0.9408 -0.1340 0.227 Uiso 1 1 calc R E 2
H30E H 0.8588 0.8851 -0.1602 0.227 Uiso 1 1 calc R E 2
H30F H 0.8524 0.8588 -0.1124 0.227 Uiso 1 1 calc R E 2
C31B C 0.74954(14) 0.8729(3) -0.14882(17) 0.106(2) Uani 1 1 d D E 2
H31D H 0.7510 0.9255 -0.1394 0.160 Uiso 1 1 calc R E 2
H31E H 0.7597 0.8414 -0.1196 0.160 Uiso 1 1 calc R E 2
H31F H 0.7150 0.8602 -0.1716 0.160 Uiso 1 1 calc R E 2
C34B C 0.74178(17) 0.7593(3) -0.29878(15) 0.131(3) Uani 1 1 d D F 2
H34D H 0.7154 0.7784 -0.3292 0.196 Uiso 1 1 calc R F 2
H34E H 0.7399 0.7047 -0.2984 0.196 Uiso 1 1 calc R F 2
H34F H 0.7749 0.7744 -0.2966 0.196 Uiso 1 1 calc R F 2
C35B C 0.67931(13) 0.7772(3) -0.26221(16) 0.100(2) Uani 1 1 d D F 2
H35D H 0.6559 0.7961 -0.2942 0.150 Uiso 1 1 calc R F 2
H35E H 0.6734 0.8033 -0.2365 0.150 Uiso 1 1 calc R F 2
H35F H 0.6738 0.7236 -0.2603 0.150 Uiso 1 1 calc R F 2
C25B C 0.7819(2) 0.6923(5) -0.1412(3) 0.082(4) Uani 0.415(4) 1 d PD G 1
C28B C 0.8123(3) 0.7272(5) -0.0902(3) 0.110(5) Uani 0.415(4) 1 d PD G 1
H28D H 0.8104 0.6945 -0.0649 0.165 Uiso 0.415(4) 1 calc PR G 1
H28E H 0.7981 0.7761 -0.0885 0.165 Uiso 0.415(4) 1 calc PR G 1
H28F H 0.8476 0.7331 -0.0848 0.165 Uiso 0.415(4) 1 calc PR G 1
C25C C 0.7692(2) 0.6650(4) -0.1677(2) 0.071(3) Uani 0.585(4) 1 d PD D 2
C28C C 0.7506(3) 0.6075(4) -0.2116(2) 0.108(3) Uani 0.585(4) 1 d PD D 2
H28G H 0.7420 0.5600 -0.2009 0.162 Uiso 0.585(4) 1 calc PR G 2
H28H H 0.7774 0.5995 -0.2226 0.162 Uiso 0.585(4) 1 calc PR G 2
H28I H 0.7207 0.6276 -0.2387 0.162 Uiso 0.585(4) 1 calc PR G 2
C29B C 0.7988(2) 0.8342(4) -0.1423(3) 0.077(3) Uani 0.465(4) 1 d PD G 1
C32B C 0.8286(3) 0.8015(5) -0.0906(2) 0.080(4) Uani 0.465(4) 1 d PD G 1
H32D H 0.8350 0.8409 -0.0661 0.120 Uiso 0.465(4) 1 calc PR G 1
H32E H 0.8608 0.7814 -0.0881 0.120 Uiso 0.465(4) 1 calc PR G 1
H32F H 0.8089 0.7615 -0.0847 0.120 Uiso 0.465(4) 1 calc PR G 1
C29C C 0.7857(2) 0.8594(5) -0.1739(2) 0.081(3) Uani 0.535(4) 1 d PD E 2
C32C C 0.7737(3) 0.9110(5) -0.2186(2) 0.106(4) Uani 0.535(4) 1 d PD E 2
H32G H 0.7743 0.9631 -0.2086 0.159 Uiso 0.535(4) 1 calc PR G 2
H32H H 0.7402 0.8989 -0.2438 0.159 Uiso 0.535(4) 1 calc PR G 2
H32I H 0.7990 0.9035 -0.2317 0.159 Uiso 0.535(4) 1 calc PR G 2
C33B C 0.7279(2) 0.7384(4) -0.2581(2) 0.062(3) Uani 0.508(4) 1 d PD G 1
H33A H 0.6973 0.7635 -0.2589 0.075 Uiso 0.508(4) 1 calc PR G 1
H33B H 0.7360 0.7611 -0.2838 0.075 Uiso 0.508(4) 1 calc PR G 1
C36B C 0.7163(3) 0.6540(4) -0.2695(3) 0.108(4) Uani 0.508(4) 1 d PD G 1
H36D H 0.6881 0.6484 -0.3017 0.162 Uiso 0.508(4) 1 calc PR G 1
H36E H 0.7074 0.6314 -0.2446 0.162 Uiso 0.508(4) 1 calc PR G 1
H36F H 0.7462 0.6290 -0.2695 0.162 Uiso 0.508(4) 1 calc PR G 1
C33C C 0.7342(3) 0.7909(4) -0.2553(3) 0.083(4) Uani 0.492(4) 1 d PD F 2
C36C C 0.7408(4) 0.8755(4) -0.2615(4) 0.161(6) Uani 0.492(4) 1 d PD F 2
H36G H 0.7150 0.8922 -0.2931 0.242 Uiso 0.492(4) 1 calc PR G 2
H36H H 0.7744 0.8847 -0.2604 0.242 Uiso 0.492(4) 1 calc PR G 2
H36I H 0.7372 0.9031 -0.2351 0.242 Uiso 0.492(4) 1 calc PR G 2
Na1 Na 1.09982(5) 0.77763(8) -0.00117(5) 0.0592(5) Uani 1 1 d . . .
O4 O 1.14110(10) 0.85059(16) 0.08278(9) 0.0672(9) Uani 1 1 d . . .
O5 O 1.19612(9) 0.83054(14) 0.03045(8) 0.0574(9) Uani 1 1 d . . .
O6 O 1.15239(9) 0.78662(14) -0.05679(8) 0.0589(9) Uani 1 1 d . . .
O7 O 1.05181(10) 0.76729(15) -0.09458(9) 0.0654(10) Uani 1 1 d . . .
O8 O 1.00163(9) 0.75009(15) -0.03744(9) 0.0652(9) Uani 1 1 d . . .
O9 O 1.04701(10) 0.79119(17) 0.05110(9) 0.0708(10) Uani 1 1 d . . .
C37 C 1.18063(16) 0.9009(2) 0.08761(14) 0.0774(16) Uani 1 1 d . . .
H37A H 1.1954 0.9221 0.1210 0.093 Uiso 1 1 calc R . .
H37B H 1.1669 0.9426 0.0642 0.093 Uiso 1 1 calc R . .
C38 C 1.22031(16) 0.8618(3) 0.07811(13) 0.0714(16) Uani 1 1 d . . .
H38A H 1.2470 0.8972 0.0797 0.086 Uiso 1 1 calc R . .
H38B H 1.2359 0.8220 0.1026 0.086 Uiso 1 1 calc R . .
C39 C 1.22768(14) 0.8003(2) 0.01098(14) 0.0571(13) Uani 1 1 d . . .
C40 C 1.27990(15) 0.7924(2) 0.03563(17) 0.0767(17) Uani 1 1 d . . .
H40A H 1.2972 0.8083 0.0686 0.092 Uiso 1 1 calc R . .
C41 C 1.30606(17) 0.7611(3) 0.01109(19) 0.0891(18) Uani 1 1 d . . .
H41A H 1.3416 0.7558 0.0275 0.107 Uiso 1 1 calc R . .
C42 C 1.28186(17) 0.7378(2) -0.03574(19) 0.0871(17) Uani 1 1 d . . .
H42A H 1.3007 0.7174 -0.0520 0.105 Uiso 1 1 calc R . .
C43 C 1.23014(15) 0.7434(2) -0.06016(16) 0.0741(14) Uani 1 1 d . . .
H43A H 1.2131 0.7255 -0.0927 0.089 Uiso 1 1 calc R . .
C44 C 1.20364(14) 0.7758(2) -0.03634(14) 0.0557(13) Uani 1 1 d . . .
C45 C 1.12600(16) 0.7706(3) -0.10733(14) 0.0713(15) Uani 1 1 d . . .
H45A H 1.1242 0.7160 -0.1128 0.086 Uiso 1 1 calc R . .
H45B H 1.1434 0.7935 -0.1260 0.086 Uiso 1 1 calc R . .
C46 C 1.07519(16) 0.8019(3) -0.12314(14) 0.0746(16) Uani 1 1 d . . .
H46A H 1.0771 0.8566 -0.1181 0.089 Uiso 1 1 calc R . .
H46B H 1.0551 0.7918 -0.1583 0.089 Uiso 1 1 calc R . .
C47 C 0.99936(15) 0.7793(3) -0.11488(15) 0.0748(16) Uani 1 1 d . . .
H47A H 0.9844 0.7664 -0.1501 0.090 Uiso 1 1 calc R . .
H47B H 0.9921 0.8325 -0.1116 0.090 Uiso 1 1 calc R . .
C48 C 0.97702(15) 0.7313(3) -0.08847(15) 0.0764(16) Uani 1 1 d . . .
H48A H 0.9403 0.7405 -0.1010 0.092 Uiso 1 1 calc R . .
H48B H 0.9824 0.6779 -0.0933 0.092 Uiso 1 1 calc R . .
C49 C 0.98388(14) 0.7178(2) -0.00599(16) 0.0683(15) Uani 1 1 d . . .
C50 C 0.94560(15) 0.6653(3) -0.0181(2) 0.091(2) Uani 1 1 d . . .
H50A H 0.9285 0.6486 -0.0509 0.109 Uiso 1 1 calc R . .
C51 C 0.93233(16) 0.6372(3) 0.0178(2) 0.107(2) Uani 1 1 d . . .
H51A H 0.9059 0.6015 0.0091 0.128 Uiso 1 1 calc R . .
C52 C 0.95599(18) 0.6594(4) 0.0649(2) 0.117(2) Uani 1 1 d . . .
H52A H 0.9463 0.6395 0.0889 0.140 Uiso 1 1 calc R . .
C53 C 0.99528(16) 0.7126(3) 0.07814(19) 0.0978(19) Uani 1 1 d . . .
H53A H 1.0122 0.7289 0.1111 0.117 Uiso 1 1 calc R . .
C54 C 1.00878(15) 0.7405(3) 0.04274(16) 0.0704(15) Uani 1 1 d . . .
C55 C 1.07086(16) 0.8240(3) 0.09940(14) 0.0854(17) Uani 1 1 d . . .
H55A H 1.0902 0.7857 0.1237 0.102 Uiso 1 1 calc R . .
H55B H 1.0451 0.8453 0.1091 0.102 Uiso 1 1 calc R . .
C56 C 1.10505(17) 0.8835(3) 0.09716(16) 0.0918(18) Uani 1 1 d . . .
H56A H 1.0855 0.9221 0.0732 0.110 Uiso 1 1 calc R . .
H56B H 1.1224 0.9074 0.1296 0.110 Uiso 1 1 calc R . .
Na1B Na 0.51257(5) 0.79079(8) -0.09535(5) 0.0530(5) Uani 1 1 d . . .
O4B O 0.60813(8) 0.79355(13) -0.04718(8) 0.0491(8) Uani 1 1 d . . .
O5B O 0.56866(8) 0.81019(14) -0.14492(8) 0.0538(8) Uani 1 1 d . . .
O6B O 0.47560(9) 0.83662(16) -0.18623(10) 0.0743(10) Uani 1 1 d . . .
O7B O 0.42504(11) 0.8538(2) -0.13263(13) 0.1069(13) Uani 1 1 d . . .
O8B O 0.45462(9) 0.78310(19) -0.04966(11) 0.0868(11) Uani 1 1 d . . .
O9B O 0.54839(8) 0.76430(14) -0.00129(9) 0.0552(8) Uani 1 1 d . . .
C37B C 0.63715(13) 0.8291(2) -0.06916(13) 0.0567(13) Uani 1 1 d . . .
H37C H 0.6736 0.8205 -0.0492 0.068 Uiso 1 1 calc R . .
H37D H 0.6309 0.8836 -0.0715 0.068 Uiso 1 1 calc R . .
C38B C 0.62174(12) 0.7965(2) -0.11936(14) 0.0562(13) Uani 1 1 d . . .
H38C H 0.6404 0.8208 -0.1363 0.067 Uiso 1 1 calc R . .
H38D H 0.6288 0.7422 -0.1173 0.067 Uiso 1 1 calc R . .
C39B C 0.54690(13) 0.79337(19) -0.19397(13) 0.0515(12) Uani 1 1 d . . .
C40B C 0.57039(15) 0.7638(2) -0.22089(14) 0.0617(14) Uani 1 1 d . . .
H40B H 0.6055 0.7532 -0.2057 0.074 Uiso 1 1 calc R . .
C41B C 0.54295(17) 0.7490(2) -0.27065(16) 0.0744(15) Uani 1 1 d . . .
H41B H 0.5594 0.7289 -0.2893 0.089 Uiso 1 1 calc R . .
C42B C 0.49222(17) 0.7638(2) -0.29257(16) 0.0764(16) Uani 1 1 d . . .
H42B H 0.4736 0.7537 -0.3264 0.092 Uiso 1 1 calc R . .
C43B C 0.46792(16) 0.7933(2) -0.26554(15) 0.0691(15) Uani 1 1 d . . .
H43B H 0.4327 0.8031 -0.2807 0.083 Uiso 1 1 calc R . .
C44B C 0.49525(14) 0.8082(2) -0.21654(14) 0.0565(13) Uani 1 1 d . . .
C45B C 0.42790(14) 0.8676(3) -0.20691(17) 0.0826(17) Uani 1 1 d . . .
H45C H 0.4049 0.8631 -0.2403 0.099 Uiso 1 1 calc R . .
C46B C 0.4186(2) 0.9063(3) -0.1715(2) 0.126(2) Uani 1 1 d . . .
H46C H 0.3838 0.9265 -0.1857 0.151 Uiso 1 1 calc R . .
H46D H 0.4425 0.9485 -0.1587 0.151 Uiso 1 1 calc R . .
C47B C 0.40508(16) 0.8766(3) -0.09969(17) 0.1051(19) Uani 1 1 d . . .
H47C H 0.3698 0.8934 -0.1178 0.126 Uiso 1 1 calc R . .
H47D H 0.4251 0.9186 -0.0795 0.126 Uiso 1 1 calc R . .
C48B C 0.40719(17) 0.8121(4) -0.06828(18) 0.126(2) Uani 1 1 d . . .
H48C H 0.3985 0.8283 -0.0413 0.151 Uiso 1 1 calc R . .
H48D H 0.3826 0.7737 -0.0877 0.151 Uiso 1 1 calc R . .
C49B C 0.46717(13) 0.7302(3) -0.01380(14) 0.0647(14) Uani 1 1 d . . .
C50B C 0.43289(16) 0.6855(3) -0.00420(17) 0.0977(19) Uani 1 1 d . . .
H50B H 0.3977 0.6919 -0.0227 0.117 Uiso 1 1 calc R . .
C51B C 0.45054(18) 0.6318(3) 0.03252(16) 0.0970(18) Uani 1 1 d . . .
H51B H 0.4274 0.6016 0.0393 0.116 Uiso 1 1 calc R . .
C52B C 0.50122(17) 0.6226(3) 0.05878(15) 0.0870(17) Uani 1 1 d . . .
H52B H 0.5132 0.5861 0.0840 0.104 Uiso 1 1 calc R . .
C53B C 0.53571(15) 0.6660(2) 0.04916(13) 0.0661(14) Uani 1 1 d . . .
H53B H 0.5709 0.6591 0.0675 0.079 Uiso 1 1 calc R . .
C54B C 0.51810(13) 0.7191(2) 0.01261(13) 0.0543(12) Uani 1 1 d . . .
C55B C 0.60185(12) 0.7560(2) 0.02536(13) 0.0523(13) Uani 1 1 d . . .
H55C H 0.6123 0.7044 0.0222 0.063 Uiso 1 1 calc R . .
H55D H 0.6121 0.7670 0.0604 0.063 Uiso 1 1 calc R . .
C56B C 0.62562(14) 0.8103(2) 0.00365(13) 0.0585(14) Uani 1 1 d . . .
H56C H 0.6161 0.8619 0.0080 0.070 Uiso 1 1 calc R . .
H56D H 0.6628 0.8059 0.0200 0.070 Uiso 1 1 calc R . .
C1S C 0.44179(18) 0.6253(4) -0.1603(2) 0.123(2) Uani 1 1 d . . .
H1SA H 0.4113 0.6344 -0.1883 0.147 Uiso 1 1 calc R . .
C2S C 0.43940(18) 0.5971(4) -0.1204(2) 0.137(2) Uani 1 1 d . . .
H2SA H 0.4076 0.5857 -0.1204 0.164 Uiso 1 1 calc R . .
C3S C 0.4824(3) 0.5847(3) -0.07987(18) 0.139(3) Uani 1 1 d . . .
H3SA H 0.4824 0.5635 -0.0510 0.167 Uiso 1 1 calc R . .
C4S C 0.5278(2) 0.6058(3) -0.08352(19) 0.135(2) Uani 1 1 d . . .
H4SA H 0.5594 0.6021 -0.0561 0.163 Uiso 1 1 calc R . .
C5S C 0.52501(18) 0.6302(3) -0.1250(2) 0.123(2) Uani 1 1 d . . .
H5SA H 0.5555 0.6412 -0.1279 0.148 Uiso 1 1 calc R . .
C6S C 0.4834(2) 0.6403(3) -0.1622(2) 0.118(2) Uani 1 1 d . . .
H6SA H 0.4835 0.6592 -0.1916 0.141 Uiso 1 1 calc R . .
C7S C 0.5227(3) 1.0118(6) -0.0512(5) 0.290(8) Uani 1 1 d . . .
H7SA H 0.5129 0.9644 -0.0439 0.348 Uiso 1 1 calc R . .
C8S C 0.5678(3) 1.0269(4) -0.0466(3) 0.173(4) Uani 1 1 d . . .
H8SA H 0.5917 0.9878 -0.0335 0.208 Uiso 1 1 calc R . .
C9S C 0.5858(3) 1.0899(4) -0.0575(2) 0.146(3) Uani 1 1 d . . .
H9SA H 0.6203 1.0944 -0.0517 0.175 Uiso 1 1 calc R . .
C10S C 0.5528(3) 1.1471(4) -0.0772(2) 0.146(3) Uani 1 1 d . . .
H10G H 0.5635 1.1929 -0.0856 0.176 Uiso 1 1 calc R . .
C11S C 0.5041(2) 1.1368(4) -0.0845(2) 0.164(3) Uani 1 1 d . . .
H11J H 0.4796 1.1739 -0.1011 0.197 Uiso 1 1 calc R . .
C12S C 0.4899(3) 1.0728(5) -0.0680(4) 0.231(6) Uani 1 1 d . . .
H12G H 0.4574 1.0700 -0.0681 0.277 Uiso 1 1 calc R . .
C13S C 0.86890(19) 0.3721(3) -0.07371(19) 0.106(2) Uani 1 1 d . . .
H13A H 0.8640 0.3620 -0.1064 0.127 Uiso 1 1 calc R . .
C14S C 0.83125(19) 0.3594(3) -0.0605(2) 0.106(2) Uani 1 1 d . . .
H14J H 0.7999 0.3404 -0.0835 0.127 Uiso 1 1 calc R . .
C15S C 0.83834(17) 0.3743(2) -0.0120(2) 0.1067(17) Uani 1 1 d . . .
H15J H 0.8123 0.3662 -0.0014 0.128 Uiso 1 1 calc R . .
C16S C 0.88448(19) 0.4010(3) 0.01897(17) 0.0980(18) Uani 1 1 d . . .
H16J H 0.8912 0.4114 0.0521 0.118 Uiso 1 1 calc R . .
C17S C 0.92016(18) 0.4127(3) 0.00308(18) 0.092(2) Uani 1 1 d . . .
H17A H 0.9519 0.4319 0.0251 0.111 Uiso 1 1 calc R . .
C18S C 0.91276(18) 0.3983(3) -0.04225(19) 0.0968(19) Uani 1 1 d . . .
H18J H 0.9391 0.4068 -0.0524 0.116 Uiso 1 1 calc R . .
C19S C 1.0114(2) 0.9879(4) -0.0379(2) 0.149(3) Uani 1 1 d . . .
H19J H 1.0188 0.9789 -0.0653 0.223 Uiso 1 1 calc R . .
C20S C 0.9795(2) 0.9435(3) -0.0293(2) 0.134(3) Uani 1 1 d . . .
H20J H 0.9652 0.9023 -0.0504 0.161 Uiso 1 1 calc R . .
C21S C 0.9669(2) 0.9550(4) 0.0080(3) 0.133(3) Uani 1 1 d . . .
H21A H 0.9434 0.9235 0.0131 0.199 Uiso 1 1 calc R . .

loop_
_atom_site_aniso_label
_atom_site_aniso_U_11
_atom_site_aniso_U_22
_atom_site_aniso_U_33
_atom_site_aniso_U_23
_atom_site_aniso_U_13
_atom_site_aniso_U_12
Cr1 0.0339(2) 0.0297(3) 0.0306(2) -0.0019(2) 0.01364(19) -0.0008(2)
Si1 0.0424(4) 0.0503(6) 0.0403(5) -0.0020(4) 0.0246(3) 0.0028(4)
Si2 0.0433(5) 0.0375(5) 0.0380(5) -0.0064(4) 0.0161(4) -0.0013(4)
Si3 0.0524(5) 0.0341(5) 0.0494(5) 0.0019(5) 0.0189(4) -0.0065(5)
O1 0.0594(12) 0.0526(15) 0.0461(12) 0.0015(11) 0.0283(9) 0.0011(12)
O2 0.0700(12) 0.0382(13) 0.0579(13) -0.0140(11) 0.0377(10) -0.0092(11)
O3 0.0637(12) 0.0327(13) 0.0539(13) -0.0006(11) 0.0292(10) -0.0057(11)
C1 0.065(3) 0.080(4) 0.068(3) -0.009(3) 0.033(2) 0.025(3)
C4 0.114(4) 0.059(4) 0.122(4) -0.020(4) 0.072(3) -0.013(4)
C1M 0.176(10) 0.028(8) 0.104(8) 0.004(6) 0.108(7) 0.002(8)
C2 0.104(2) 0.114(4) 0.130(3) -0.016(3) 0.084(2) 0.031(3)
C3 0.146(4) 0.105(4) 0.162(5) 0.024(4) 0.084(3) 0.059(3)
C5 0.041(2) 0.080(4) 0.039(3) 0.007(3) 0.0253(19) 0.008(3)
C7 0.083(4) 0.103(5) 0.085(4) 0.027(4) 0.043(3) 0.037(4)
C5M 0.044(5) 0.193(15) 0.075(8) 0.008(9) 0.032(5) 0.066(8)
C7M 0.174(15) 0.154(14) 0.134(17) -0.028(13) -0.011(14) -0.121(11)
C6 0.074(2) 0.146(5) 0.051(2) 0.002(3) 0.0293(19) -0.006(3)
C8 0.054(3) 0.268(8) 0.067(3) 0.029(4) 0.017(2) -0.010(4)
C9 0.075(3) 0.062(4) 0.037(3) 0.004(3) 0.021(2) -0.019(3)
C11 0.058(3) 0.090(5) 0.051(3) 0.009(3) 0.006(3) -0.021(3)
C9M 0.040(6) 0.075(8) 0.052(7) 0.043(6) 0.011(5) 0.015(6)
C11M 0.101(7) 0.056(8) 0.254(13) 0.059(8) 0.131(7) 0.022(7)
C10 0.161(3) 0.088(4) 0.138(3) -0.033(3) 0.101(3) -0.050(3)
C12 0.081(2) 0.104(3) 0.061(2) 0.014(2) 0.0300(19) -0.028(3)
C13 0.058(2) 0.105(3) 0.052(2) -0.024(2) 0.0081(19) -0.001(2)
C14 0.068(2) 0.133(4) 0.058(3) 0.007(3) 0.015(2) 0.060(3)
C15 0.060(2) 0.207(6) 0.100(3) -0.050(4) 0.035(2) -0.056(3)
C16 0.075(3) 0.192(5) 0.045(2) -0.021(3) 0.007(2) 0.046(3)
C17 0.0539(19) 0.040(2) 0.078(2) -0.002(2) 0.0268(17) -0.0001(18)
C18 0.087(3) 0.049(3) 0.119(3) -0.026(2) 0.046(2) -0.010(2)
C19 0.046(2) 0.072(3) 0.107(3) -0.008(3) 0.020(2) 0.000(2)
C20 0.090(3) 0.087(3) 0.093(3) 0.030(3) 0.047(2) 0.008(3)
C21 0.107(2) 0.057(3) 0.068(2) -0.008(2) 0.0587(17) 0.002(2)
C22 0.091(2) 0.072(3) 0.050(2) -0.004(2) 0.0379(17) 0.023(2)
C23 0.108(3) 0.114(4) 0.056(3) 0.019(3) 0.028(2) 0.061(3)
C24 0.219(4) 0.052(3) 0.118(3) -0.007(2) 0.127(2) -0.009(3)
C25 0.137(3) 0.083(3) 0.084(3) -0.012(2) 0.066(2) -0.058(3)
C26 0.130(3) 0.097(3) 0.055(2) -0.006(2) 0.045(2) -0.035(3)
C27 0.164(3) 0.092(3) 0.109(3) -0.005(3) 0.078(3) -0.066(3)
C28 0.116(3) 0.111(4) 0.174(4) 0.001(3) 0.101(2) 0.012(3)
C29 0.070(3) 0.041(2) 0.101(3) -0.002(2) 0.015(2) -0.002(2)
C30 0.109(4) 0.094(4) 0.108(4) 0.032(3) -0.029(4) -0.003(3)
C31 0.130(4) 0.027(2) 0.117(4) -0.006(2) 0.030(3) -0.003(3)
C32 0.087(3) 0.066(3) 0.140(4) 0.006(3) 0.057(2) 0.023(2)
C33 0.055(2) 0.068(3) 0.077(3) 0.009(2) 0.003(2) 0.002(2)
C34 0.097(3) 0.109(4) 0.058(3) -0.003(3) 0.026(2) -0.006(3)
C35 0.076(3) 0.105(4) 0.079(3) 0.017(3) 0.006(3) 0.009(3)
C36 0.057(3) 0.114(4) 0.078(3) -0.004(3) -0.002(2) -0.030(3)
Cr1B 0.0295(2) 0.0266(3) 0.0400(3) -0.0033(2) 0.01415(19) 0.0017(2)
Si1B 0.0552(5) 0.0492(6) 0.0414(5) -0.0011(5) 0.0223(4) -0.0126(5)
Si2B 0.0468(5) 0.0289(5) 0.0598(6) -0.0042(5) 0.0105(5) 0.0112(5)
Si3B 0.0547(5) 0.0632(7) 0.0480(5) 0.0027(5) 0.0304(4) 0.0055(5)
O1B 0.1355(18) 0.0593(17) 0.0807(15) -0.0091(14) 0.0698(13) -0.0385(15)
O2B 0.0684(15) 0.0399(14) 0.0711(17) -0.0071(13) 0.0106(13) 0.0224(13)
O3B 0.0668(12) 0.103(2) 0.0727(14) -0.0048(15) 0.0507(10) 0.0011(14)
C1B 0.074(2) 0.048(2) 0.077(2) -0.007(2) 0.0419(17) -0.0044(19)
C2B 0.105(5) 0.035(4) 0.114(6) -0.017(4) 0.036(4) -0.003(4)
C3B 0.084(4) 0.064(4) 0.071(4) -0.033(4) 0.022(3) -0.034(4)
C4B 0.125(4) 0.118(6) 0.112(4) -0.064(4) 0.087(3) -0.021(5)
C2C 0.136(8) 0.069(8) 0.158(10) -0.048(7) 0.099(7) -0.047(7)
C3C 0.152(14) 0.065(9) 0.077(10) -0.027(8) -0.015(10) 0.009(9)
C4C 0.075(7) 0.127(13) 0.104(10) -0.032(9) 0.039(7) -0.006(8)
C5B 0.050(2) 0.167(5) 0.081(3) -0.002(3) 0.022(2) 0.005(3)
C6B 0.141(5) 0.328(9) 0.089(4) 0.118(5) 0.021(4) 0.094(6)
C7B 0.114(4) 0.176(6) 0.129(5) -0.070(4) 0.018(4) -0.042(4)
C8B 0.068(3) 0.146(5) 0.115(4) -0.005(4) 0.012(3) 0.002(3)
C9B 0.075(2) 0.045(2) 0.061(2) 0.0072(18) 0.0394(16) 0.0038(19)
C10B 0.113(3) 0.078(3) 0.086(3) -0.018(3) 0.039(2) 0.024(3)
C11B 0.069(3) 0.128(4) 0.082(3) 0.017(3) 0.026(2) 0.025(3)
C12B 0.119(2) 0.098(4) 0.122(3) 0.008(3) 0.093(2) -0.006(3)
C13B 0.049(2) 0.035(2) 0.073(3) -0.003(2) 0.0056(19) 0.0055(18)
C14B 0.060(3) 0.053(3) 0.059(3) -0.022(2) -0.001(2) 0.005(2)
C15B 0.043(3) 0.144(5) 0.211(6) -0.120(4) 0.015(3) -0.004(3)
C16B 0.236(8) 0.078(4) 0.058(4) 0.005(3) -0.021(5) -0.044(5)
C16C 0.12(4) 0.83(17) 0.05(4) -0.05(7) -0.06(3) 0.26(6)
C17B 0.041(2) 0.046(2) 0.116(4) -0.003(2) 0.010(2) 0.0070(19)
C18B 0.046(3) 0.052(4) 0.038(3) -0.012(3) 0.009(2) 0.015(3)
C19B 0.041(3) 0.035(3) 0.100(5) -0.033(3) 0.024(3) -0.016(3)
C20B 0.056(4) 0.073(5) 0.066(4) -0.009(4) 0.017(3) -0.004(4)
C19C 0.054(6) 0.052(7) 0.179(11) -0.045(7) 0.042(6) -0.002(5)
C20C 0.053(5) 0.073(8) 0.159(9) -0.006(7) 0.057(5) -0.010(5)
C18C 0.069(6) 0.089(9) 0.069(7) -0.002(6) 0.032(5) 0.009(6)
C21B 0.124(3) 0.062(3) 0.087(3) 0.013(2) 0.056(2) 0.032(3)
C22B 0.064(3) 0.005(2) 0.070(3) 0.008(2) 0.021(3) 0.007(2)
C23B 0.225(9) 0.050(4) 0.055(4) 0.018(4) 0.021(5) -0.006(5)
C24B 0.135(5) 0.074(5) 0.172(6) 0.043(4) 0.103(4) 0.014(4)
C22C 0.86(16) 1.01(7) 0.78(6) 0.79(4) 0.03(8) -0.11(10)
C23C 0.46(2) 0.191(13) 0.026(8) -0.031(9) 0.045(12) -0.258(12)
C24C 0.159(8) 0.30(2) 0.129(9) -0.112(12) 0.120(7) -0.167(11)
C26B 0.188(4) 0.165(5) 0.268(6) 0.116(5) 0.156(4) 0.097(4)
C27B 0.081(2) 0.105(4) 0.079(2) 0.027(3) 0.0450(19) -0.006(3)
C30B 0.113(4) 0.184(6) 0.154(5) -0.088(4) 0.054(3) -0.054(4)
C31B 0.095(3) 0.094(3) 0.122(4) -0.042(3) 0.037(3) 0.017(3)
C34B 0.104(3) 0.229(7) 0.062(3) -0.022(4) 0.038(2) 0.008(4)
C35B 0.063(3) 0.154(5) 0.070(3) -0.003(3) 0.015(2) 0.030(3)
C25B 0.078(5) 0.060(6) 0.145(7) 0.020(6) 0.083(4) 0.029(5)
C28B 0.049(6) 0.194(12) 0.059(6) 0.080(7) -0.006(5) -0.005(7)
C25C 0.035(3) 0.109(6) 0.065(4) 0.024(4) 0.016(3) 0.004(4)
C28C 0.092(4) 0.086(6) 0.172(7) -0.047(5) 0.080(4) -0.032(4)
C29B 0.092(5) 0.050(5) 0.115(6) -0.012(5) 0.070(4) -0.004(5)
C32B 0.073(6) 0.117(8) 0.038(5) -0.022(5) 0.013(4) 0.014(6)
C29C 0.068(4) 0.097(6) 0.074(5) -0.022(5) 0.026(4) 0.027(5)
C32C 0.149(7) 0.062(6) 0.109(7) 0.021(5) 0.056(6) -0.005(6)
C33B 0.061(4) 0.086(6) 0.056(4) -0.004(4) 0.041(3) 0.003(4)
C36B 0.132(6) 0.101(7) 0.116(6) -0.044(6) 0.076(5) -0.032(6)
C33C 0.094(5) 0.115(8) 0.051(4) -0.002(5) 0.039(4) 0.021(6)
C36C 0.199(12) 0.136(9) 0.096(8) 0.070(7) 0.010(8) -0.046(9)
Na1 0.0651(8) 0.0598(9) 0.0418(7) -0.0058(7) 0.0117(6) 0.0027(8)
O4 0.0747(15) 0.0796(19) 0.0390(13) -0.0150(13) 0.0156(12) 0.0012(15)
O5 0.0629(14) 0.0605(16) 0.0354(12) -0.0042(12) 0.0076(11) -0.0017(13)
O6 0.0771(15) 0.0598(16) 0.0317(12) -0.0099(12) 0.0147(11) -0.0118(14)
O7 0.0596(15) 0.0703(18) 0.0439(14) -0.0036(14) -0.0003(12) -0.0006(14)
O8 0.0597(14) 0.0737(18) 0.0490(14) -0.0041(14) 0.0097(12) 0.0040(14)
O9 0.0718(15) 0.089(2) 0.0474(14) 0.0001(14) 0.0210(12) 0.0056(15)
C37 0.101(3) 0.073(3) 0.041(2) -0.022(2) 0.013(2) -0.032(3)
C38 0.078(3) 0.085(3) 0.037(2) -0.009(2) 0.0100(19) -0.009(2)
C39 0.065(2) 0.046(2) 0.058(2) 0.0083(19) 0.0234(17) 0.0010(19)
C40 0.065(2) 0.069(3) 0.083(3) 0.012(2) 0.018(2) -0.001(2)
C41 0.079(2) 0.071(3) 0.126(3) 0.031(3) 0.052(2) 0.019(2)
C42 0.102(3) 0.057(3) 0.127(3) 0.012(2) 0.072(2) 0.008(2)
C43 0.102(2) 0.047(2) 0.096(3) -0.001(2) 0.0637(19) -0.009(2)
C44 0.065(2) 0.040(2) 0.058(2) 0.0015(19) 0.0211(18) -0.0134(19)
C45 0.084(3) 0.080(3) 0.045(2) -0.011(2) 0.0229(19) -0.022(2)
C46 0.098(3) 0.078(3) 0.033(2) -0.006(2) 0.013(2) -0.022(3)
C47 0.065(2) 0.094(3) 0.050(2) -0.005(2) 0.008(2) 0.014(2)
C48 0.045(2) 0.088(3) 0.064(3) -0.031(2) -0.009(2) 0.010(2)
C49 0.044(2) 0.072(3) 0.077(3) 0.003(2) 0.0141(19) 0.019(2)
C50 0.048(2) 0.092(3) 0.114(4) 0.002(3) 0.016(2) 0.009(2)
C51 0.069(2) 0.112(4) 0.155(4) 0.022(3) 0.062(2) 0.001(3)
C52 0.084(3) 0.155(5) 0.122(4) 0.053(4) 0.054(3) 0.026(3)
C53 0.071(2) 0.132(4) 0.099(3) 0.028(3) 0.043(2) 0.013(3)
C54 0.054(2) 0.083(3) 0.072(3) 0.016(2) 0.0246(19) 0.011(2)
C55 0.087(3) 0.126(4) 0.044(2) -0.027(2) 0.0289(19) 0.000(3)
C56 0.099(3) 0.110(4) 0.068(3) -0.037(3) 0.036(2) -0.009(3)
Na1B 0.0350(6) 0.0618(9) 0.0543(8) 0.0011(7) 0.0109(6) 0.0083(6)
O4B 0.0348(11) 0.0532(15) 0.0480(13) 0.0049(12) 0.0061(10) -0.0014(11)
O5B 0.0407(12) 0.0592(16) 0.0508(14) 0.0130(12) 0.0087(10) 0.0063(12)
O6B 0.0456(14) 0.0822(19) 0.0679(17) 0.0088(16) -0.0029(13) 0.0255(14)
O7B 0.0825(18) 0.120(3) 0.117(2) 0.019(2) 0.0406(16) 0.0399(19)
O8B 0.0486(12) 0.126(2) 0.0963(18) 0.0287(18) 0.0409(11) 0.0241(15)
O9B 0.0445(12) 0.0566(16) 0.0580(14) 0.0017(13) 0.0150(11) 0.0022(12)
C37B 0.0373(18) 0.058(2) 0.061(2) 0.011(2) 0.0067(17) -0.0065(18)
C38B 0.0314(17) 0.062(2) 0.064(2) 0.017(2) 0.0088(16) -0.0014(18)
C39B 0.063(2) 0.0297(19) 0.053(2) 0.0146(17) 0.0154(17) -0.0024(17)
C40B 0.070(2) 0.051(2) 0.058(2) 0.013(2) 0.0210(18) 0.001(2)
C41B 0.096(3) 0.061(3) 0.065(2) 0.010(2) 0.032(2) -0.017(2)
C42B 0.100(3) 0.056(3) 0.055(2) 0.007(2) 0.015(2) -0.030(2)
C43B 0.072(3) 0.056(3) 0.059(2) 0.014(2) 0.007(2) -0.014(2)
C44B 0.055(2) 0.042(2) 0.057(2) 0.0099(19) 0.0080(18) 0.0038(19)
C45B 0.040(2) 0.104(3) 0.094(3) 0.045(3) 0.017(2) 0.025(2)
C46B 0.124(4) 0.083(3) 0.164(5) 0.079(3) 0.055(3) 0.062(3)
C47B 0.082(2) 0.141(4) 0.085(3) -0.009(3) 0.027(2) 0.066(3)
C48B 0.090(3) 0.212(6) 0.089(3) 0.044(4) 0.050(2) 0.082(3)
C49B 0.0513(18) 0.092(3) 0.060(2) -0.002(2) 0.0329(15) 0.000(2)
C50B 0.075(2) 0.145(5) 0.089(3) -0.010(3) 0.050(2) -0.011(3)
C51B 0.116(3) 0.124(4) 0.072(2) -0.012(3) 0.060(2) -0.035(3)
C52B 0.110(3) 0.109(4) 0.057(2) -0.013(2) 0.0490(19) -0.021(3)
C53B 0.077(2) 0.078(3) 0.047(2) -0.003(2) 0.0293(17) -0.005(2)
C54B 0.0557(19) 0.068(3) 0.0447(18) -0.0218(19) 0.0264(14) -0.005(2)
C55B 0.0371(18) 0.067(3) 0.0393(19) 0.0014(19) 0.0025(15) 0.0039(18)
C56B 0.047(2) 0.060(2) 0.050(2) -0.002(2) 0.0015(18) -0.001(2)
C1S 0.074(3) 0.182(6) 0.086(4) -0.018(4) 0.008(3) 0.051(3)
C2S 0.123(3) 0.172(6) 0.174(4) -0.046(4) 0.121(2) -0.039(3)
C3S 0.278(6) 0.090(4) 0.057(3) 0.010(3) 0.079(3) 0.009(4)
C4S 0.115(4) 0.105(3) 0.088(4) -0.059(3) -0.055(3) 0.061(3)
C5S 0.088(3) 0.094(3) 0.207(5) -0.090(3) 0.080(3) -0.047(3)
C6S 0.211(4) 0.051(3) 0.135(3) 0.018(3) 0.116(3) 0.025(3)
C7S 0.084(5) 0.177(8) 0.457(18) -0.023(10) -0.037(8) -0.020(5)
C8S 0.142(6) 0.098(5) 0.229(8) 0.046(5) 0.026(6) 0.020(4)
C9S 0.141(5) 0.185(7) 0.112(4) 0.049(4) 0.054(3) 0.034(5)
C10S 0.182(6) 0.136(5) 0.083(4) 0.046(4) 0.018(4) 0.026(5)
C11S 0.138(5) 0.153(5) 0.110(4) -0.064(4) -0.039(4) 0.075(4)
C12S 0.134(6) 0.129(6) 0.363(14) -0.020(8) 0.037(8) 0.017(5)
C13S 0.112(4) 0.124(4) 0.071(3) -0.003(3) 0.029(3) 0.019(3)
C14S 0.075(3) 0.083(3) 0.134(4) -0.014(3) 0.018(3) -0.013(3)
C15S 0.139(3) 0.046(3) 0.192(3) 0.046(3) 0.126(2) 0.032(2)
C16S 0.154(4) 0.082(3) 0.070(3) 0.010(2) 0.059(2) 0.043(3)
C17S 0.073(3) 0.090(3) 0.086(3) -0.008(3) 0.005(3) 0.020(3)
C18S 0.083(3) 0.109(4) 0.104(3) 0.022(3) 0.045(2) 0.024(3)
C19S 0.173(4) 0.157(6) 0.148(4) 0.000(4) 0.099(3) 0.048(4)
C20S 0.144(5) 0.093(4) 0.152(5) -0.040(4) 0.049(4) 0.005(4)
C21S 0.113(3) 0.109(4) 0.199(5) 0.039(4) 0.088(3) 0.020(3)

loop_
_geom_bond_atom_site_label_1
_geom_bond_atom_site_label_2
_geom_bond_distance
_geom_bond_site_symmetry_2
_geom_bond_publ_flag
Cr1 O2 1.905(3) . ?
Cr1 O1 1.920(3) . ?
Cr1 O3 1.942(3) . ?
Si1 O1 1.598(3) . ?
Si1 C9 1.925(6) . ?
Si1 C5 1.934(5) . ?
Si1 C1 1.994(7) . ?
Si1 C9M 1.979(12) . ?
Si1 C1M 1.994(12) . ?
Si1 C5M 2.036(8) . ?
Si2 O2 1.607(3) . ?
Si2 C13 1.914(5) . ?
Si2 C17 1.932(5) . ?
Si2 C21 1.934(5) . ?
Si3 O3 1.605(3) . ?
Si3 C29 1.900(5) . ?
Si3 C33 1.931(5) . ?
Si3 C25 1.955(7) . ?
C1 C4 1.539(8) . ?
C1M C3 1.505(11) . ?
C1M C4M 1.516(12) . ?
C1M C2 1.552(10) . ?
C5 C8 1.472(7) . ?
C5 C6 1.512(7) . ?
C5 C7 1.590(8) . ?
C5M C7M 1.545(11) . ?
C9 C11 1.580(7) . ?
C9M C10 1.439(9) . ?
C9M C12 1.547(10) . ?
C9M C11M 1.564(12) . ?
C13 C16 1.507(8) . ?
C13 C14 1.537(8) . ?
C13 C15 1.602(9) . ?
C17 C19 1.503(6) . ?
C17 C18 1.547(7) . ?
C17 C20 1.576(7) . ?
C21 C24 1.492(7) . ?
C21 C22 1.560(7) . ?
C21 C23 1.604(6) . ?
C25 C26 1.497(7) . ?
C25 C28 1.603(8) . ?
C25 C27 1.574(8) . ?
C29 C32 1.508(9) . ?
C29 C31 1.544(7) . ?
C29 C30 1.617(8) . ?
C33 C35 1.516(8) . ?
C33 C36 1.542(8) . ?
C33 C34 1.578(9) . ?
Cr1B O3B 1.894(3) . ?
Cr1B O1B 1.891(3) . ?
Cr1B O2B 1.903(3) . ?
Si1B O1B 1.585(4) . ?
Si1B C1B 1.931(4) . ?
Si1B C9B 1.925(5) . ?
Si1B C5B 1.923(5) . ?
Si2B O2B 1.602(3) . ?
Si2B C13B 1.929(4) . ?
Si2B C17B 1.935(5) . ?
Si2B C21B 1.931(7) . ?
Si3B O3B 1.609(3) . ?
Si3B C33C 1.930(7) . ?
Si3B C25C 1.946(8) . ?
Si3B C29C 1.933(10) . ?
Si3B C33B 1.986(6) . ?
Si3B C25B 1.979(10) . ?
Si3B C29B 1.988(9) . ?
C1B C3B 1.489(6) . ?
C1B C4B 1.515(8) . ?
C1B C4C 1.529(10) . ?
C1B C2C 1.545(9) . ?
C1B C2B 1.565(7) . ?
C1B C3C 1.601(9) . ?
C5B C6B 1.392(11) . ?
C5B C8B 1.553(9) . ?
C5B C7B 1.641(10) . ?
C9B C11B 1.531(6) . ?
C9B C12B 1.524(7) . ?
C9B C10B 1.561(7) . ?
C13B C16C 1.500(12) . ?
C13B C16B 1.510(7) . ?
C13B C14C 1.527(9) . ?
C13B C14B 1.514(6) . ?
C13B C15B 1.543(7) . ?
C13B C15C 1.572(10) . ?
C17B C18C 1.449(10) . ?
C17B C20C 1.474(8) . ?
C17B C19B 1.488(7) . ?
C17B C18B 1.553(7) . ?
C17B C19C 1.641(8) . ?
C17B C20B 1.668(8) . ?
C21B C24B 1.458(9) . ?
C21B C22C 1.481(12) . ?
C21B C22B 1.493(8) . ?
C21B C23C 1.586(10) . ?
C21B C23B 1.627(7) . ?
C21B C24C 1.589(12) . ?
C26B C25C 1.440(8) . ?
C27B C25C 1.551(8) . ?
C30B C29C 1.503(8) . ?
C31B C29C 1.553(10) . ?
C34B C33C 1.526(10) . ?
C35B C33C 1.547(9) . ?
C25B C28B 1.549(11) . ?
C25C C28C 1.583(9) . ?
C29B C32B 1.546(10) . ?
C29C C32C 1.548(10) . ?
C33B C36B 1.557(9) . ?
C33C C36C 1.548(11) . ?
Na1 O7 2.572(3) . ?
Na1 O4 2.647(3) . ?
Na1 O9 2.636(4) . ?
Na1 O8 2.652(3) . ?
Na1 O6 2.710(4) . ?
Na1 O5 2.733(3) . ?
O4 C37 1.423(6) . ?
O4 C56 1.423(7) . ?
O5 C39 1.392(6) . ?
O5 C38 1.423(5) . ?
O6 C44 1.373(5) . ?
O6 C45 1.418(5) . ?
O7 C47 1.408(5) . ?
O7 C46 1.443(6) . ?
O8 C49 1.383(7) . ?
O8 C48 1.438(5) . ?
O9 C54 1.377(6) . ?
O9 C55 1.449(5) . ?
C37 C38 1.481(8) . ?
C39 C44 1.371(6) . ?
C39 C40 1.396(6) . ?
C40 C41 1.385(9) . ?
C41 C42 1.352(8) . ?
C42 C43 1.379(7) . ?
C43 C44 1.383(7) . ?
C45 C46 1.466(7) . ?
C47 C48 1.494(8) . ?
C49 C54 1.399(7) . ?
C49 C50 1.387(7) . ?
C50 C51 1.388(9) . ?
C51 C52 1.352(9) . ?
C52 C53 1.415(8) . ?
C53 C54 1.376(8) . ?
C55 C56 1.481(8) . ?
Na1B O4B 2.550(3) . ?
Na1B O7B 2.581(4) . ?
Na1B O8B 2.593(4) . ?
Na1B O6B 2.619(4) . ?
Na1B O9B 2.620(3) . ?
Na1B O5B 2.661(4) . ?
Na1B C5S 3.078(6) . ?
O4B C56B 1.428(5) . ?
O4B C37B 1.425(6) . ?
O5B C39B 1.375(5) . ?
O5B C38B 1.434(4) . ?
O6B C44B 1.364(6) . ?
O6B C45B 1.382(5) . ?
O7B C47B 1.405(7) . ?
O7B C46B 1.453(7) . ?
O8B C49B 1.367(6) . ?
O8B C48B 1.361(6) . ?
O9B C54B 1.387(6) . ?
O9B C55B 1.433(4) . ?
C37B C38B 1.504(6) . ?
C39B C40B 1.369(7) . ?
C39B C44B 1.396(6) . ?
C40B C41B 1.397(6) . ?
C41B C42B 1.371(7) . ?
C42B C43B 1.389(8) . ?
C43B C44B 1.379(6) . ?
C45B C46B 1.391(9) . ?
C47B C48B 1.478(9) . ?
C49B C54B 1.376(5) . ?
C49B C50B 1.403(8) . ?
C50B C51B 1.392(8) . ?
C51B C52B 1.365(7) . ?
C52B C53B 1.395(8) . ?
C53B C54B 1.381(6) . ?
C55B C56B 1.495(7) . ?
C1S C6S 1.268(10) . ?
C1S C2S 1.331(10) . ?
C2S C3S 1.355(8) . ?
C3S C4S 1.426(11) . ?
C4S C5S 1.294(10) . ?
C5S C6S 1.275(8) . ?
C7S C8S 1.293(14) . ?
C7S C12S 1.400(14) . ?
C8S C9S 1.344(12) . ?
C9S C10S 1.360(10) . ?
C10S C11S 1.358(12) . ?
C11S C12S 1.380(14) . ?
C13S C18S 1.320(7) . ?
C13S C14S 1.336(10) . ?
C14S C15S 1.414(10) . ?
C15S C16S 1.364(7) . ?
C16S C17S 1.332(9) . ?
C17S C18S 1.315(9) . ?
C19S C21S 1.334(10) 3_775 ?
C19S C20S 1.329(11) . ?
C20S C21S 1.338(12) . ?
C21S C19S 1.334(10) 3_775 ?
